data_2206188
loop_
_publ_author_name
'Picka, Michal'
'C\'isa\<rov\'a, Ivana'
'Vinkl\'arek, Jarom\'ir'
'Erben, Milan'

_publ_section_title
;
 Difluoro(\h^5^,\h^5^-propane-2,2-diyldicyclopentadienyl)titanium(IV)
;
_journal_issue 7
_journal_name_full 'Acta Crystallographica Section E'
_journal_page_first m1266
_journal_page_last m1268
_journal_paper_doi 10.1107/S1600536805017095
_journal_volume 61
_journal_year 2005
_chemical_formula_iupac '[Ti (C13 H14) F2]'
_chemical_formula_moiety 'C13 H14 F2 Ti'
_chemical_formula_sum 'C13 H14 F2 Ti'
_chemical_formula_weight 256.14
_chemical_name_systematic Difluoro(\h^5^,\h^5^-propane-2,2-diyldicyclopentadienyl)titanium(IV)
_space_group_IT_number 14
_symmetry_cell_setting monoclinic
_symmetry_space_group_name_Hall '-P 2yn'
_symmetry_space_group_name_H-M 'P 1 21/n 1'
_atom_sites_solution_hydrogens geom
_atom_sites_solution_primary direct
_atom_sites_solution_secondary difmap
_audit_creation_method SHELXL-97
_cell_angle_alpha 90.00
_cell_angle_beta 100.3350(15)
_cell_angle_gamma 90.00
_cell_formula_units_Z 4
_cell_length_a 7.9700(2)
_cell_length_b 14.3740(3)
_cell_length_c 9.5750(2)
_cell_measurement_reflns_used 2549
_cell_measurement_temperature 150(2)
_cell_measurement_theta_max 27.5
_cell_measurement_theta_min 1
_cell_volume 1079.12(4)
_computing_cell_refinement 'COLLECT and DENZO'
_computing_data_collection 'COLLECT (Hooft, 1998) and DENZO (Otwinowski & Minor, 1997)'
_computing_data_reduction 'COLLECT and DENZO'
_computing_molecular_graphics 'PLATON (Spek, 2003)'
_computing_publication_material SHELXL97
_computing_structure_refinement 'SHELXL97 (Sheldrick, 1997)'
_computing_structure_solution 'SIR92 (Altomare <i>et al.</i>, 1994)'
_diffrn_ambient_temperature 150(2)
_diffrn_detector_area_resol_mean 9.091
_diffrn_measured_fraction_theta_full 0.998
_diffrn_measured_fraction_theta_max 0.998
_diffrn_measurement_device_type 'Nonius KappaCCD area-detector'
_diffrn_measurement_method '\f and \w scans to fill the Ewald sphere'
_diffrn_radiation_monochromator graphite
_diffrn_radiation_type MoK\a
_diffrn_radiation_wavelength 0.71073
_diffrn_reflns_av_R_equivalents 0.030
_diffrn_reflns_av_sigmaI/netI 0.0224
_diffrn_reflns_limit_h_max 10
_diffrn_reflns_limit_h_min -10
_diffrn_reflns_limit_k_max 18
_diffrn_reflns_limit_k_min -18
_diffrn_reflns_limit_l_max 12
_diffrn_reflns_limit_l_min -12
_diffrn_reflns_number 17813
_diffrn_reflns_theta_full 27.48
_diffrn_reflns_theta_max 27.48
_diffrn_reflns_theta_min 2.59
_diffrn_standards_number 0
_exptl_absorpt_coefficient_mu 0.786
_exptl_absorpt_correction_type none
_exptl_crystal_colour orange
_exptl_crystal_density_diffrn 1.577
_exptl_crystal_density_method 'not measured'
_exptl_crystal_description prism
_exptl_crystal_F_000 528
_exptl_crystal_size_max 0.25
_exptl_crystal_size_mid 0.25
_exptl_crystal_size_min 0.14
_refine_diff_density_max 0.348
_refine_diff_density_min -0.433
_refine_ls_extinction_method none
_refine_ls_goodness_of_fit_ref 0.993
_refine_ls_hydrogen_treatment constr
_refine_ls_matrix_type full
_refine_ls_number_parameters 147
_refine_ls_number_reflns 2478
_refine_ls_number_restraints 0
_refine_ls_restrained_S_all 0.993
_refine_ls_R_factor_all 0.0375
_refine_ls_R_factor_gt 0.0304
_refine_ls_shift/su_max 0.001
_refine_ls_shift/su_mean 0.000
_refine_ls_structure_factor_coef Fsqd
_refine_ls_weighting_details 'w = 1/[\s^2^(Fo^2^)+(0.0526P)^2^+0.5257P] where P = (Fo^2^+2Fc^2^)/3'
_refine_ls_weighting_scheme calc
_refine_ls_wR_factor_gt 0.0815
_refine_ls_wR_factor_ref 0.0872
_reflns_number_gt 2163
_reflns_number_total 2478
_reflns_threshold_expression I>2\s(I)
_cod_data_source_file hb6211.cif
_cod_data_source_block I
_cod_depositor_comments
;
The following automatic conversions were performed:

'_chemical_melting_point' value ' ' was changed to '?' - the value is
undefined or not given.

Automatic conversion script
Id: cif_fix_values 1646 2011-03-28 12:23:43Z adriana 

The following automatic conversions were performed:

'_chemical_melting_point' value ' ' was changed to '?' - the value is
undefined or not given.

Automatic conversion script
Id: cif_fix_values 1715 2011-07-08 13:25:40Z adriana 
;
_cod_original_sg_symbol_H-M 'P 21/n'
_cod_database_code 2206188
_cod_database_fobs_code 2206188

loop_
_symmetry_equiv_pos_as_xyz
'x, y, z'
'-x+1/2, y+1/2, -z+1/2'
'-x, -y, -z'
'x-1/2, -y-1/2, z-1/2'

loop_
_atom_site_label
_atom_site_fract_x
_atom_site_fract_y
_atom_site_fract_z
_atom_site_U_iso_or_equiv
_atom_site_adp_type
_atom_site_calc_flag
_atom_site_refinement_flags
_atom_site_occupancy
_atom_site_type_symbol
Ti1 0.28927(3) -0.004903(17) 0.20313(3) 0.01659(11) Uani d . 1 Ti
F1 0.49923(12) -0.06172(7) 0.26205(11) 0.0276(2) Uani d . 1 F
F2 0.21765(12) -0.07025(6) 0.03474(9) 0.0225(2) Uani d . 1 F
C1 0.24140(19) 0.15229(10) 0.23886(16) 0.0181(3) Uani d . 1 C
C2 0.4208(2) 0.13866(10) 0.26719(18) 0.0228(3) Uani d . 1 C
H2 0.4908 0.1435 0.3557 0.027 Uiso calc R 1 H
C3 0.4752(2) 0.11658(11) 0.1387(2) 0.0274(4) Uani d . 1 C
H3 0.5870 0.1055 0.1277 0.033 Uiso calc R 1 H
C4 0.3317(2) 0.11435(11) 0.03067(18) 0.0255(3) Uani d . 1 C
H4 0.3315 0.1018 -0.0646 0.031 Uiso calc R 1 H
C5 0.1865(2) 0.13451(10) 0.09170(16) 0.0201(3) Uani d . 1 C
H5 0.0742 0.1359 0.0436 0.024 Uiso calc R 1 H
C6 0.11436(19) 0.04372(10) 0.36068(16) 0.0178(3) Uani d . 1 C
C7 0.2419(2) -0.01386(11) 0.43924(16) 0.0209(3) Uani d . 1 C
H7 0.3277 0.0055 0.5125 0.025 Uiso calc R 1 H
C8 0.2161(2) -0.10609(11) 0.38693(17) 0.0241(3) Uani d . 1 C
H8 0.2812 -0.1577 0.4207 0.029 Uiso calc R 1 H
C9 0.0757(2) -0.10586(10) 0.27569(17) 0.0228(3) Uani d . 1 C
H9 0.0311 -0.1574 0.2231 0.027 Uiso calc R 1 H
C10 0.0132(2) -0.01344(10) 0.25701(17) 0.0203(3) Uani d . 1 C
H10 -0.0780 0.0063 0.1889 0.024 Uiso calc R 1 H
C11 0.1261(2) 0.14966(10) 0.34971(16) 0.0187(3) Uani d . 1 C
C12 -0.0471(2) 0.19505(11) 0.29601(18) 0.0248(3) Uani d . 1 C
H12A -0.0314 0.2601 0.2799 0.037 Uiso calc R 1 H
H12B -0.1190 0.1875 0.3656 0.037 Uiso calc R 1 H
H12C -0.0997 0.1660 0.2088 0.037 Uiso calc R 1 H
C13 0.2107(2) 0.19457(11) 0.48930(17) 0.0252(3) Uani d . 1 C
H13A 0.3179 0.1646 0.5233 0.038 Uiso calc R 1 H
H13B 0.1378 0.1879 0.5583 0.038 Uiso calc R 1 H
H13C 0.2296 0.2594 0.4740 0.038 Uiso calc R 1 H

loop_
_atom_site_aniso_label
_atom_site_aniso_U_11
_atom_site_aniso_U_22
_atom_site_aniso_U_33
_atom_site_aniso_U_12
_atom_site_aniso_U_13
_atom_site_aniso_U_23
Ti1 0.01849(17) 0.01446(15) 0.01660(17) 0.00030(9) 0.00254(11) -0.00073(9)
F1 0.0235(5) 0.0268(5) 0.0311(5) 0.0064(4) 0.0014(4) 0.0005(4)
F2 0.0280(5) 0.0204(4) 0.0190(4) -0.0014(4) 0.0039(4) -0.0028(3)
C1 0.0234(7) 0.0105(6) 0.0202(7) -0.0014(5) 0.0036(6) 0.0006(5)
C2 0.0219(8) 0.0175(7) 0.0281(8) -0.0036(6) 0.0023(6) -0.0024(6)
C3 0.0253(8) 0.0208(7) 0.0390(10) -0.0045(6) 0.0135(7) -0.0012(7)
C4 0.0342(9) 0.0196(7) 0.0257(8) -0.0040(6) 0.0134(7) 0.0004(6)
C5 0.0260(8) 0.0159(7) 0.0185(7) -0.0004(6) 0.0038(6) 0.0027(5)
C6 0.0202(7) 0.0192(7) 0.0151(7) -0.0008(6) 0.0059(6) 0.0002(5)
C7 0.0266(8) 0.0210(7) 0.0143(7) -0.0002(6) 0.0019(6) 0.0019(6)
C8 0.0338(9) 0.0170(7) 0.0219(8) 0.0019(6) 0.0065(7) 0.0042(6)
C9 0.0312(8) 0.0174(7) 0.0213(8) -0.0056(6) 0.0085(6) -0.0005(6)
C10 0.0208(8) 0.0206(7) 0.0200(8) -0.0035(6) 0.0054(6) 0.0006(6)
C11 0.0231(7) 0.0155(7) 0.0175(7) 0.0009(5) 0.0036(6) -0.0007(5)
C12 0.0258(8) 0.0237(8) 0.0258(8) 0.0052(6) 0.0072(6) 0.0025(6)
C13 0.0335(9) 0.0206(7) 0.0215(8) -0.0009(6) 0.0049(7) -0.0035(6)

loop_
_atom_type_symbol
_atom_type_description
_atom_type_scat_dispersion_real
_atom_type_scat_dispersion_imag
_atom_type_scat_source
C C 0.0033 0.0016 'International Tables Vol C Tables 4.2.6.8 and 6.1.1.4'
H H 0.0000 0.0000 'International Tables Vol C Tables 4.2.6.8 and 6.1.1.4'
F F 0.0171 0.0103 'International Tables Vol C Tables 4.2.6.8 and 6.1.1.4'
Ti Ti 0.2776 0.4457 'International Tables Vol C Tables 4.2.6.8 and 6.1.1.4'

loop_
_geom_angle_atom_site_label_1
_geom_angle_atom_site_label_2
_geom_angle_atom_site_label_3
_geom_angle
F1 Ti1 F2 99.24(4)
F1 Ti1 C1 123.03(5)
F2 Ti1 C1 125.69(5)
F1 Ti1 C6 123.02(5)
F2 Ti1 C6 125.68(5)
C1 Ti1 C6 58.82(5)
F1 Ti1 C2 88.36(5)
F2 Ti1 C2 136.25(5)
C1 Ti1 C2 35.38(5)
C6 Ti1 C2 81.86(6)
F1 Ti1 C5 137.35(5)
F2 Ti1 C5 90.53(5)
C1 Ti1 C5 35.41(5)
C6 Ti1 C5 80.69(5)
C2 Ti1 C5 58.06(6)
F1 Ti1 C10 137.58(5)
F2 Ti1 C10 90.58(5)
C1 Ti1 C10 80.44(5)
C6 Ti1 C10 35.32(5)
C2 Ti1 C10 112.35(5)
C5 Ti1 C10 83.13(5)
F1 Ti1 C7 88.58(5)
F2 Ti1 C7 136.35(5)
C1 Ti1 C7 81.58(5)
C6 Ti1 C7 35.12(5)
C2 Ti1 C7 86.46(6)
C5 Ti1 C7 112.27(5)
C10 Ti1 C7 58.03(6)
F1 Ti1 C9 106.84(5)
F2 Ti1 C9 79.92(5)
C1 Ti1 C9 113.33(5)
C6 Ti1 C9 57.64(5)
C2 Ti1 C9 138.88(6)
C5 Ti1 C9 115.74(5)
C10 Ti1 C9 34.46(5)
C7 Ti1 C9 56.87(5)
F1 Ti1 C8 80.63(5)
F2 Ti1 C8 104.38(5)
C1 Ti1 C8 114.03(6)
C6 Ti1 C8 57.57(5)
C2 Ti1 C8 119.38(6)
C5 Ti1 C8 136.85(6)
C10 Ti1 C8 56.97(6)
C7 Ti1 C8 34.39(5)
C9 Ti1 C8 33.44(6)
F1 Ti1 C3 80.60(5)
F2 Ti1 C3 104.32(5)
C1 Ti1 C3 57.67(5)
C6 Ti1 C3 114.13(6)
C2 Ti1 C3 34.26(6)
C5 Ti1 C3 56.79(6)
C10 Ti1 C3 136.67(6)
C7 Ti1 C3 119.33(6)
C9 Ti1 C3 170.95(5)
C8 Ti1 C3 147.78(6)
F1 Ti1 C4 106.70(5)
F2 Ti1 C4 80.05(5)
C1 Ti1 C4 57.64(5)
C6 Ti1 C4 113.39(5)
C2 Ti1 C4 56.67(6)
C5 Ti1 C4 34.31(6)
C10 Ti1 C4 115.65(6)
C7 Ti1 C4 138.58(5)
C9 Ti1 C4 143.14(6)
C8 Ti1 C4 170.93(5)
C3 Ti1 C4 33.25(6)
C2 C1 C5 106.56(14)
C2 C1 C11 125.14(14)
C5 C1 C11 124.69(13)
C2 C1 Ti1 73.03(8)
C5 C1 Ti1 73.09(8)
C11 C1 Ti1 102.33(9)
C3 C2 C1 108.68(14)
C3 C2 Ti1 76.53(9)
C1 C2 Ti1 71.59(8)
C3 C2 H2 125.7
C1 C2 H2 125.7
Ti1 C2 H2 118.1
C4 C3 C2 108.15(15)
C4 C3 Ti1 73.58(9)
C2 C3 Ti1 69.21(9)
C4 C3 H3 125.9
C2 C3 H3 125.9
Ti1 C3 H3 122.9
C3 C4 C5 108.10(15)
C3 C4 Ti1 73.17(9)
C5 C4 Ti1 69.07(8)
C3 C4 H4 126.0
C5 C4 H4 126.0
Ti1 C4 H4 123.4
C4 C5 C1 108.46(14)
C4 C5 Ti1 76.62(9)
C1 C5 Ti1 71.50(8)
C4 C5 H5 125.8
C1 C5 H5 125.8
Ti1 C5 H5 118.0
C7 C6 C10 107.20(13)
C7 C6 C11 124.77(14)
C10 C6 C11 124.12(14)
C7 C6 Ti1 73.38(9)
C10 C6 Ti1 72.89(9)
C11 C6 Ti1 101.67(9)
C6 C7 C8 108.26(14)
C6 C7 Ti1 71.50(9)
C8 C7 Ti1 75.58(9)
C6 C7 H7 125.9
C8 C7 H7 125.9
Ti1 C7 H7 118.9
C9 C8 C7 108.18(14)
C9 C8 Ti1 73.18(9)
C7 C8 Ti1 70.03(9)
C9 C8 H8 125.9
C7 C8 H8 125.9
Ti1 C8 H8 122.5
C8 C9 C10 108.23(14)
C8 C9 Ti1 73.38(9)
C10 C9 Ti1 69.70(9)
C8 C9 H9 125.9
C10 C9 H9 125.9
Ti1 C9 H9 122.7
C9 C10 C6 108.10(14)
C9 C10 Ti1 75.83(9)
C6 C10 Ti1 71.79(9)
C9 C10 H10 126.0
C6 C10 H10 126.0
Ti1 C10 H10 118.3
C1 C11 C13 111.85(13)
C1 C11 C6 97.16(11)
C13 C11 C6 112.54(13)
C1 C11 C12 112.07(13)
C13 C11 C12 110.11(13)
C6 C11 C12 112.61(13)
C11 C12 H12A 109.5
C11 C12 H12B 109.5
H12A C12 H12B 109.5
C11 C12 H12C 109.5
H12A C12 H12C 109.5
H12B C12 H12C 109.5
C11 C13 H13A 109.5
C11 C13 H13B 109.5
H13A C13 H13B 109.5
C11 C13 H13C 109.5
H13A C13 H13C 109.5
H13B C13 H13C 109.5

loop_
_geom_bond_atom_site_label_1
_geom_bond_atom_site_label_2
_geom_bond_distance
Ti1 F1 1.8565(9)
Ti1 F2 1.8648(9)
Ti1 C1 2.3270(14)
Ti1 C6 2.3371(15)
Ti1 C2 2.3456(15)
Ti1 C5 2.3477(15)
Ti1 C10 2.3513(16)
Ti1 C7 2.3614(16)
Ti1 C9 2.4308(16)
Ti1 C8 2.4333(16)
Ti1 C3 2.4400(16)
Ti1 C4 2.4453(16)
C1 C2 1.420(2)
C1 C5 1.422(2)
C1 C11 1.524(2)
C2 C3 1.412(2)
C2 H2 0.9300
C3 C4 1.398(2)
C3 H3 0.9300
C4 C5 1.417(2)
C4 H4 0.9300
C5 H5 0.9300
C6 C7 1.418(2)
C6 C10 1.422(2)
C6 C11 1.530(2)
C7 C8 1.419(2)
C7 H7 0.9300
C8 C9 1.399(2)
C8 H8 0.9300
C9 C10 1.419(2)
C9 H9 0.9300
C10 H10 0.9300
C11 C13 1.528(2)
C11 C12 1.531(2)
C12 H12A 0.9600
C12 H12B 0.9600
C12 H12C 0.9600
C13 H13A 0.9600
C13 H13B 0.9600
C13 H13C 0.9600
